data_7032640
loop_
_publ_author_name
'Perlepe, Panagiota S.'
'Athanasopoulou, Angeliki A.'
'Alexopoulou, Konstantina I.'
'Raptopoulou, Catherine P.'
'Psycharis, Vassilis'
'Escuer, Albert'
'Perlepes, Spyros P.'
'Stamatatos, Theocharis C.'

_publ_section_title
;
 Structural and magnetic variations in tetranuclear Ni(II) clusters: the
 effect of the reaction solvent and ligand substitution on product
 identity.
;
_journal_issue 44
_journal_name_full 'Dalton transactions (Cambridge, England : 2003)'
_journal_page_first 16605
_journal_page_last 16609
_journal_paper_doi 10.1039/c4dt02434f
_journal_volume 43
_journal_year 2014
_chemical_formula_sum 'C65.4 H72.2 N4 Ni4 O12.7'
_chemical_formula_weight 1352.31
_chemical_name_systematic
; 
 ? 
;
_space_group_IT_number 2
_symmetry_cell_setting triclinic
_symmetry_space_group_name_Hall '-P 1'
_symmetry_space_group_name_H-M 'P -1'
_atom_sites_solution_hydrogens geom
_atom_sites_solution_primary direct
_atom_sites_solution_secondary difmap
_audit_creation_method SHELXL-97
_cell_angle_alpha 94.7490(10)
_cell_angle_beta 95.5530(10)
_cell_angle_gamma 105.1460(10)
_cell_formula_units_Z 2
_cell_length_a 12.0042(2)
_cell_length_b 14.6854(3)
_cell_length_c 18.3859(3)
_cell_measurement_reflns_used 28122
_cell_measurement_temperature 160(2)
_cell_measurement_theta_max 71.95
_cell_measurement_theta_min 6.56
_cell_volume 3094.15(10)
_computing_cell_refinement 'CrystalClear, Rigaku MSC, 2005'
_computing_data_collection 'CrystalClear, Rigaku MSC, 2005'
_computing_data_reduction 'CrystalClear, Rigaku MSC, 2005'
_computing_structure_refinement 'SHELXL-97 (Sheldrick, 1997)'
_computing_structure_solution 'SHELXS-97 (Sheldrick, 1990)'
_diffrn_ambient_temperature 160(2)
_diffrn_measured_fraction_theta_full 0.944
_diffrn_measured_fraction_theta_max 0.944
_diffrn_measurement_device_type 'Rigaku R-AXIS SPIDER IPDS'
_diffrn_measurement_method '\q scans'
_diffrn_radiation_monochromator graphite
_diffrn_radiation_source 'fine-focus sealed tube'
_diffrn_radiation_type CuK\a
_diffrn_radiation_wavelength 1.54178
_diffrn_reflns_av_R_equivalents 0.0414
_diffrn_reflns_av_sigmaI/netI 0.0533
_diffrn_reflns_limit_h_max 13
_diffrn_reflns_limit_h_min -13
_diffrn_reflns_limit_k_max 10
_diffrn_reflns_limit_k_min -16
_diffrn_reflns_limit_l_max 21
_diffrn_reflns_limit_l_min -21
_diffrn_reflns_number 36381
_diffrn_reflns_theta_full 64.00
_diffrn_reflns_theta_max 64.00
_diffrn_reflns_theta_min 6.56
_exptl_absorpt_coefficient_mu 1.908
_exptl_absorpt_correction_T_max 1.000
_exptl_absorpt_correction_T_min 0.710
_exptl_absorpt_correction_type empirical
_exptl_absorpt_process_details 'CrystalClear, Rigaku MSC, 2005'
_exptl_crystal_colour green
_exptl_crystal_density_diffrn 1.451
_exptl_crystal_density_method 'not measured'
_exptl_crystal_description parallelepiped
_exptl_crystal_F_000 1412
_exptl_crystal_size_max 0.38
_exptl_crystal_size_mid 0.19
_exptl_crystal_size_min 0.13
_refine_diff_density_max 0.922
_refine_diff_density_min -0.544
_refine_diff_density_rms 0.095
_refine_ls_extinction_method none
_refine_ls_goodness_of_fit_ref 1.132
_refine_ls_hydrogen_treatment refall
_refine_ls_matrix_type full
_refine_ls_number_parameters 927
_refine_ls_number_reflns 9690
_refine_ls_number_restraints 10
_refine_ls_restrained_S_all 1.134
_refine_ls_R_factor_all 0.0824
_refine_ls_R_factor_gt 0.0639
_refine_ls_shift/su_max 0.004
_refine_ls_shift/su_mean 0.000
_refine_ls_structure_factor_coef Fsqd
_refine_ls_weighting_details 'calc w=1/[\s^2^(Fo^2^)+(0.1165P)^2^+1.9583P] where P=(Fo^2^+2Fc^2^)/3'
_refine_ls_weighting_scheme calc
_refine_ls_wR_factor_gt 0.1741
_refine_ls_wR_factor_ref 0.2073
_reflns_number_gt 7126
_reflns_number_total 9690
_reflns_threshold_expression >2sigma(I)
_cod_data_source_file c4dt02434f2.cif
_cod_data_source_block shelxl
_cod_depositor_comments 'Adding full bibliography for 7032640--7032642.cif.'
_cod_original_sg_symbol_H-M P-1
_cod_original_formula_sum 'C65.40 H72.20 N4 Ni4 O12.70'
_cod_database_code 7032640

loop_
_symmetry_equiv_pos_as_xyz
'x, y, z'
'-x, -y, -z'

loop_
_atom_site_label
_atom_site_type_symbol
_atom_site_fract_x
_atom_site_fract_y
_atom_site_fract_z
_atom_site_U_iso_or_equiv
_atom_site_adp_type
_atom_site_occupancy
_atom_site_symmetry_multiplicity
_atom_site_calc_flag
_atom_site_refinement_flags
Ni1 Ni 0.44773(6) 0.15289(6) 0.28238(4) 0.0336(2) Uani 1 1 d .
Ni2 Ni 0.15984(6) 0.10152(6) 0.27578(4) 0.0341(2) Uani 1 1 d .
Ni3 Ni 0.28832(6) 0.12953(6) 0.13732(4) 0.0306(2) Uani 1 1 d .
Ni4 Ni 0.31093(6) 0.30511(6) 0.26666(4) 0.0343(2) Uani 1 1 d .
N1 N 0.4598(3) 0.0491(3) 0.34126(18) 0.0314(9) Uani 1 1 d .
O1 O 0.3010(2) 0.0553(2) 0.22913(15) 0.0301(7) Uani 1 1 d .
O2 O 0.5711(3) 0.2497(2) 0.34466(17) 0.0423(8) Uani 1 1 d .
C1 C 0.3092(4) -0.0318(3) 0.2447(2) 0.0311(10) Uani 1 1 d .
C2 C 0.2393(4) -0.1161(4) 0.2066(2) 0.0351(11) Uani 1 1 d .
C3 C 0.2480(4) -0.2047(4) 0.2245(2) 0.0365(11) Uani 1 1 d .
C4 C 0.3301(4) -0.2116(4) 0.2817(2) 0.0378(11) Uani 1 1 d .
C5 C 0.3441(5) -0.3070(4) 0.2986(3) 0.0568(15) Uani 1 1 d .
H5A H 0.2673 -0.3526 0.2951 0.074 Uiso 1 1 calc R
H5B H 0.3842 -0.3011 0.3485 0.074 Uiso 1 1 calc R
H5C H 0.3899 -0.3293 0.2633 0.074 Uiso 1 1 calc R
C6 C 0.3984(4) -0.1288(4) 0.3203(3) 0.0388(12) Uani 1 1 d .
C7 C 0.3893(4) -0.0396(4) 0.3048(2) 0.0329(11) Uani 1 1 d .
C8 C 0.5304(4) 0.0585(4) 0.4009(2) 0.0341(11) Uani 1 1 d .
C9 C 0.6081(4) 0.1461(4) 0.4355(2) 0.0329(11) Uani 1 1 d .
C10 C 0.6740(4) 0.1422(4) 0.5033(3) 0.0398(12) Uani 1 1 d .
C11 C 0.7484(5) 0.2204(4) 0.5429(3) 0.0480(14) Uani 1 1 d .
C12 C 0.7627(5) 0.3076(5) 0.5161(3) 0.0558(16) Uani 1 1 d .
C13 C 0.7033(5) 0.3151(5) 0.4495(3) 0.0556(15) Uani 1 1 d .
C14 C 0.6247(4) 0.2355(4) 0.4072(2) 0.0422(12) Uani 1 1 d .
N2 N 0.1608(3) 0.0351(3) 0.3646(2) 0.0384(10) Uani 1 1 d .
O3 O 0.3046(3) 0.1956(2) 0.33361(15) 0.0336(7) Uani 1 1 d .
O4 O 0.0351(3) -0.0013(2) 0.21873(16) 0.0390(8) Uani 1 1 d .
C15 C 0.3038(4) 0.1817(4) 0.4067(2) 0.0344(11) Uani 1 1 d .
C16 C 0.3736(5) 0.2465(4) 0.4622(2) 0.0434(13) Uani 1 1 d .
C17 C 0.3709(5) 0.2275(5) 0.5350(3) 0.0517(15) Uani 1 1 d .
C18 C 0.2982(5) 0.1436(5) 0.5545(2) 0.0500(15) Uani 1 1 d .
C19 C 0.2936(5) 0.1258(5) 0.6344(3) 0.0594(17) Uani 1 1 d .
H19A H 0.3454 0.1804 0.6660 0.077 Uiso 1 1 calc R
H19B H 0.3187 0.0687 0.6426 0.077 Uiso 1 1 calc R
H19C H 0.2139 0.1168 0.6461 0.077 Uiso 1 1 calc R
C20 C 0.2310(4) 0.0807(4) 0.4986(3) 0.0432(14) Uani 1 1 d .
C21 C 0.2322(4) 0.0966(4) 0.4247(2) 0.0352(11) Uani 1 1 d .
C22 C 0.1006(4) -0.0505(4) 0.3688(3) 0.0429(13) Uani 1 1 d .
C23 C 0.0200(4) -0.1119(4) 0.3109(3) 0.0390(12) Uani 1 1 d .
C24 C -0.0335(5) -0.2042(4) 0.3265(3) 0.0509(14) Uani 1 1 d .
C25 C -0.1128(5) -0.2695(5) 0.2770(3) 0.0597(16) Uani 1 1 d .
C26 C -0.1433(5) -0.2439(5) 0.2088(3) 0.0563(15) Uani 1 1 d .
C27 C -0.0929(5) -0.1534(4) 0.1915(3) 0.0495(14) Uani 1 1 d .
C28 C -0.0095(4) -0.0842(4) 0.2398(3) 0.0424(12) Uani 1 1 d .
N3 N 0.2497(3) 0.2116(3) 0.06358(19) 0.0338(9) Uani 1 1 d .
O5 O 0.1811(2) 0.1890(2) 0.19487(15) 0.0306(7) Uani 1 1 d .
O6 O 0.4111(3) 0.0977(2) 0.08506(15) 0.0343(7) Uani 1 1 d .
C29 C 0.1090(4) 0.2189(3) 0.1444(2) 0.0314(10) Uani 1 1 d .
C30 C 0.0044(4) 0.2341(4) 0.1593(3) 0.0395(12) Uani 1 1 d .
C31 C -0.0579(4) 0.2726(4) 0.1094(3) 0.0470(14) Uani 1 1 d .
C32 C -0.0196(4) 0.2955(4) 0.0420(2) 0.0391(12) Uani 1 1 d .
C33 C -0.0871(5) 0.3400(4) -0.0121(3) 0.0543(15) Uani 1 1 d .
H33A H -0.1706 0.3143 -0.0102 0.071 Uiso 1 1 calc R
H33B H -0.0690 0.3256 -0.0619 0.071 Uiso 1 1 calc R
H33C H -0.0652 0.4090 0.0009 0.071 Uiso 1 1 calc R
C34 C 0.0827(4) 0.2765(4) 0.0260(2) 0.0346(11) Uani 1 1 d .
C35 C 0.1480(4) 0.2379(3) 0.0761(2) 0.0311(10) Uani 1 1 d .
C36 C 0.3071(4) 0.2346(4) 0.0080(2) 0.0388(12) Uani 1 1 d .
C37 C 0.4074(4) 0.2053(4) -0.0082(2) 0.0389(12) Uani 1 1 d .
C38 C 0.4633(5) 0.2471(5) -0.0670(3) 0.0583(17) Uani 1 1 d .
C39 C 0.5613(5) 0.2259(5) -0.0885(3) 0.0688(19) Uani 1 1 d .
C40 C 0.6063(5) 0.1623(5) -0.0516(3) 0.0630(17) Uani 1 1 d .
C41 C 0.5551(5) 0.1218(5) 0.0055(3) 0.0481(14) Uani 1 1 d .
C42 C 0.4552(4) 0.1414(4) 0.0298(2) 0.0369(11) Uani 1 1 d .
N4 N 0.3423(3) 0.3941(3) 0.19027(19) 0.0358(9) Uani 1 1 d .
O7 O 0.4170(2) 0.2436(2) 0.21035(15) 0.0323(7) Uani 1 1 d .
O8 O 0.1924(3) 0.3613(3) 0.30442(17) 0.0481(9) Uani 1 1 d .
C43 C 0.4859(4) 0.3122(3) 0.1763(2) 0.0316(10) Uani 1 1 d .
C44 C 0.5932(4) 0.3078(4) 0.1571(3) 0.0427(12) Uani 1 1 d .
H44 H 0.6243 0.2577 0.1710 0.056 Uiso 1 1 calc R
C45 C 0.6550(4) 0.3755(4) 0.1179(3) 0.0451(13) Uani 1 1 d .
C46 C 0.6142(4) 0.4517(4) 0.0986(3) 0.0418(12) Uani 1 1 d .
C47 C 0.6831(5) 0.5239(4) 0.0543(3) 0.0584(16) Uani 1 1 d .
H47A H 0.6345 0.5633 0.0358 0.076 Uiso 1 1 calc R
H47B H 0.7075 0.4910 0.0127 0.076 Uiso 1 1 calc R
H47C H 0.7519 0.5643 0.0856 0.076 Uiso 1 1 calc R
C48 C 0.5081(4) 0.4586(4) 0.1206(2) 0.0385(12) Uani 1 1 d .
C49 C 0.4457(4) 0.3903(3) 0.1600(2) 0.0328(10) Uani 1 1 d .
C50 C 0.2782(4) 0.4485(4) 0.1703(2) 0.0372(11) Uani 1 1 d .
C51 C 0.1780(4) 0.4574(4) 0.2038(3) 0.0401(12) Uani 1 1 d .
C52 C 0.1124(5) 0.5126(4) 0.1691(3) 0.0506(14) Uani 1 1 d .
C53 C 0.0160(6) 0.5284(5) 0.1945(4) 0.0675(19) Uani 1 1 d .
C54 C -0.0201(7) 0.4891(6) 0.2569(4) 0.082(2) Uani 1 1 d .
C55 C 0.0409(6) 0.4358(6) 0.2927(4) 0.076(2) Uani 1 1 d .
C56 C 0.1410(5) 0.4169(4) 0.2676(3) 0.0495(14) Uani 1 1 d .
O9 O 0.4562(3) 0.3837(3) 0.33660(17) 0.0459(9) Uani 1 1 d .
H9O H 0.5105 0.3575 0.3356 0.060 Uiso 1 1 calc R
C57 C 0.5040(6) 0.4840(5) 0.3574(3) 0.0683(18) Uani 1 1 d .
H57A H 0.5258 0.4950 0.4113 0.082 Uiso 1 1 calc R
H57B H 0.4425 0.5160 0.3455 0.082 Uiso 1 1 calc R
C58 C 0.6066(8) 0.5290(7) 0.3220(5) 0.122(3) Uani 1 1 d .
H58A H 0.6368 0.5958 0.3424 0.146 Uiso 1 1 calc R
H58B H 0.5842 0.5253 0.2689 0.146 Uiso 1 1 calc R
H58C H 0.6668 0.4960 0.3311 0.146 Uiso 1 1 calc R
O10 O 0.5451(3) 0.0998(2) 0.20877(17) 0.0401(8) Uani 1 1 d .
H10O H 0.5264 0.1025 0.1639 0.052 Uiso 1 1 calc R
C59 C 0.6499(5) 0.0739(6) 0.2179(3) 0.077(2) Uani 1 1 d .
H59A H 0.7087 0.1201 0.1955 0.092 Uiso 1 1 calc R
H59B H 0.6763 0.0812 0.2713 0.092 Uiso 1 1 calc R
C60 C 0.6502(8) -0.0165(6) 0.1894(4) 0.108(3) Uani 1 1 d .
H60A H 0.7288 -0.0243 0.1988 0.129 Uiso 1 1 calc R
H60B H 0.6258 -0.0253 0.1363 0.129 Uiso 1 1 calc R
H60C H 0.5962 -0.0638 0.2130 0.129 Uiso 1 1 calc R
O11 O 0.0600(3) 0.1830(3) 0.32507(17) 0.0452(9) Uani 1 1 d .
H11O H 0.0786 0.2414 0.3208 0.059 Uiso 1 1 calc R
C61 C -0.0517(7) 0.1563(8) 0.3460(5) 0.120(3) Uani 1 1 d D
C62 C -0.0552(16) 0.1551(17) 0.4230(6) 0.118(9) Uiso 0.57(3) 1 d PD
C62A C -0.121(3) 0.212(2) 0.3748(19) 0.107(16) Uiso 0.25(2) 1 d PD
C62B C -0.096(2) 0.094(2) 0.3984(14) 0.042(12) Uiso 0.18(2) 1 d PD
O12 O 0.1385(3) 0.0218(2) 0.09270(16) 0.0386(8) Uani 1 1 d .
H12O H 0.0789 0.0206 0.1134 0.050 Uiso 1 1 calc R
C63 C 0.1119(5) -0.0527(4) 0.0342(3) 0.0563(15) Uani 1 1 d .
H63A H 0.0266 -0.0747 0.0205 0.068 Uiso 1 1 calc R
H63B H 0.1386 -0.1068 0.0507 0.068 Uiso 1 1 calc R
C64 C 0.1688(5) -0.0207(4) -0.0311(3) 0.0562(15) Uani 1 1 d .
H64A H 0.1485 -0.0732 -0.0708 0.073 Uiso 1 1 calc R
H64B H 0.2533 -0.0003 -0.0179 0.073 Uiso 1 1 calc R
H64C H 0.1420 0.0326 -0.0477 0.073 Uiso 1 1 calc R
O1E O 0.2323(10) 0.4433(8) 0.4597(6) 0.160(4) Uani 0.70 1 d PU
C1E C 0.1727(9) 0.3823(9) 0.5013(5) 0.084(3) Uani 0.70 1 d P
C2E C 0.0988(10) 0.4193(9) 0.5449(8) 0.118(5) Uani 0.70 1 d P
H2 H 0.187(4) -0.101(3) 0.166(2) 0.035(12) Uiso 1 1 d .
H3 H 0.191(4) -0.263(3) 0.196(2) 0.034(12) Uiso 1 1 d .
H6 H 0.449(4) -0.133(3) 0.355(3) 0.040(14) Uiso 1 1 d .
H8 H 0.541(3) 0.005(3) 0.422(2) 0.027(12) Uiso 1 1 d .
H10 H 0.661(4) 0.080(4) 0.522(2) 0.035(13) Uiso 1 1 d .
H11 H 0.784(5) 0.218(4) 0.586(3) 0.063(17) Uiso 1 1 d .
H12 H 0.825(5) 0.364(4) 0.538(3) 0.069(18) Uiso 1 1 d .
H13 H 0.726(4) 0.384(3) 0.431(2) 0.034(12) Uiso 1 1 d .
H16 H 0.427(4) 0.314(4) 0.452(3) 0.057(16) Uiso 1 1 d .
H17 H 0.425(4) 0.272(3) 0.567(2) 0.033(13) Uiso 1 1 d .
H20 H 0.176(4) 0.032(3) 0.505(2) 0.037 Uiso 1 1 d .
H22 H 0.106(4) -0.072(4) 0.421(3) 0.048(14) Uiso 1 1 d .
H24 H -0.007(4) -0.224(3) 0.373(3) 0.037(13) Uiso 1 1 d .
H25 H -0.153(5) -0.333(5) 0.277(3) 0.07(2) Uiso 1 1 d .
H26 H -0.201(4) -0.291(4) 0.176(3) 0.048(15) Uiso 1 1 d .
H27 H -0.113(4) -0.138(3) 0.150(3) 0.033(13) Uiso 1 1 d .
H30 H -0.021(4) 0.219(4) 0.199(3) 0.045(15) Uiso 1 1 d .
H31 H -0.124(4) 0.282(4) 0.123(3) 0.044(14) Uiso 1 1 d .
H34 H 0.102(4) 0.279(4) -0.020(3) 0.054(15) Uiso 1 1 d .
H36 H 0.286(4) 0.279(3) -0.028(3) 0.043(13) Uiso 1 1 d .
H38 H 0.432(4) 0.287(4) -0.092(3) 0.057(17) Uiso 1 1 d .
H39 H 0.596(5) 0.253(4) -0.136(3) 0.071(17) Uiso 1 1 d .
H40 H 0.696(5) 0.149(4) -0.063(3) 0.082(19) Uiso 1 1 d .
H41 H 0.582(5) 0.081(4) 0.024(3) 0.058(18) Uiso 1 1 d .
H45 H 0.730(4) 0.366(3) 0.099(2) 0.042(13) Uiso 1 1 d .
H48 H 0.478(4) 0.513(4) 0.113(2) 0.040(13) Uiso 1 1 d .
H50 H 0.303(3) 0.486(3) 0.126(2) 0.030(11) Uiso 1 1 d .
H52 H 0.143(4) 0.538(3) 0.125(3) 0.044(14) Uiso 1 1 d .
H53 H -0.032(5) 0.556(4) 0.164(3) 0.066(18) Uiso 1 1 d .
H54 H -0.094(7) 0.494(5) 0.275(4) 0.12(3) Uiso 1 1 d .
H55 H 0.010(6) 0.406(5) 0.328(4) 0.10(2) Uiso 1 1 d .

loop_
_atom_site_aniso_label
_atom_site_aniso_U_11
_atom_site_aniso_U_22
_atom_site_aniso_U_33
_atom_site_aniso_U_23
_atom_site_aniso_U_13
_atom_site_aniso_U_12
Ni1 0.0379(4) 0.0378(6) 0.0294(4) 0.0121(4) 0.0018(3) 0.0161(4)
Ni2 0.0396(4) 0.0426(6) 0.0263(4) 0.0130(4) 0.0059(3) 0.0184(4)
Ni3 0.0353(4) 0.0377(6) 0.0242(4) 0.0100(3) 0.0043(3) 0.0170(4)
Ni4 0.0443(5) 0.0368(6) 0.0276(4) 0.0090(3) 0.0054(3) 0.0192(4)
N1 0.038(2) 0.032(3) 0.0263(17) 0.0054(16) 0.0033(15) 0.0136(18)
O1 0.0343(16) 0.031(2) 0.0288(15) 0.0123(13) 0.0045(12) 0.0131(14)
O2 0.0456(18) 0.041(2) 0.0405(18) 0.0152(16) -0.0046(14) 0.0122(16)
C1 0.041(2) 0.034(3) 0.025(2) 0.009(2) 0.0065(18) 0.019(2)
C2 0.039(2) 0.044(4) 0.027(2) 0.011(2) 0.0060(19) 0.018(2)
C3 0.045(3) 0.034(3) 0.033(2) 0.008(2) 0.004(2) 0.015(2)
C4 0.056(3) 0.033(3) 0.029(2) 0.006(2) 0.003(2) 0.019(2)
C5 0.092(4) 0.035(4) 0.047(3) 0.009(3) -0.003(3) 0.028(3)
C6 0.046(3) 0.048(4) 0.030(2) 0.018(2) 0.002(2) 0.023(3)
C7 0.037(2) 0.042(3) 0.024(2) 0.011(2) 0.0074(17) 0.015(2)
C8 0.042(3) 0.037(3) 0.030(2) 0.016(2) 0.0069(19) 0.020(2)
C9 0.034(2) 0.036(3) 0.032(2) 0.010(2) -0.0002(18) 0.013(2)
C10 0.042(3) 0.045(4) 0.035(2) 0.009(2) 0.001(2) 0.016(3)
C11 0.053(3) 0.056(4) 0.035(3) 0.013(3) -0.002(2) 0.016(3)
C12 0.049(3) 0.060(5) 0.048(3) 0.005(3) -0.016(2) 0.004(3)
C13 0.064(4) 0.045(4) 0.053(3) 0.016(3) -0.010(3) 0.010(3)
C14 0.049(3) 0.043(4) 0.034(2) 0.002(2) -0.004(2) 0.016(3)
N2 0.043(2) 0.045(3) 0.037(2) 0.0168(19) 0.0109(17) 0.023(2)
O3 0.0426(17) 0.040(2) 0.0239(14) 0.0154(14) 0.0061(12) 0.0168(15)
O4 0.0413(18) 0.041(2) 0.0388(17) 0.0176(16) 0.0044(14) 0.0154(16)
C15 0.041(2) 0.045(3) 0.025(2) 0.010(2) 0.0066(18) 0.023(2)
C16 0.050(3) 0.052(4) 0.031(2) 0.005(2) 0.002(2) 0.022(3)
C17 0.061(3) 0.073(5) 0.027(2) 0.001(3) -0.007(2) 0.035(3)
C18 0.059(3) 0.082(5) 0.023(2) 0.010(3) 0.003(2) 0.042(3)
C19 0.063(3) 0.101(5) 0.031(3) 0.020(3) 0.011(2) 0.045(4)
C20 0.043(3) 0.063(4) 0.036(3) 0.027(3) 0.015(2) 0.026(3)
C21 0.038(2) 0.044(3) 0.028(2) 0.009(2) 0.0075(18) 0.017(2)
C22 0.049(3) 0.050(4) 0.041(3) 0.022(3) 0.015(2) 0.024(3)
C23 0.040(3) 0.036(3) 0.046(3) 0.013(2) 0.008(2) 0.015(2)
C24 0.054(3) 0.052(4) 0.055(3) 0.024(3) 0.013(3) 0.023(3)
C25 0.060(4) 0.049(5) 0.070(4) 0.021(3) 0.009(3) 0.010(3)
C26 0.057(3) 0.045(4) 0.058(3) 0.002(3) 0.000(3) 0.004(3)
C27 0.057(3) 0.049(4) 0.044(3) 0.014(3) 0.006(3) 0.014(3)
C28 0.047(3) 0.044(4) 0.045(3) 0.014(3) 0.009(2) 0.025(3)
N3 0.036(2) 0.038(3) 0.0315(19) 0.0087(17) 0.0043(15) 0.0154(18)
O5 0.0290(15) 0.041(2) 0.0268(14) 0.0143(14) 0.0041(12) 0.0148(14)
O6 0.0413(17) 0.040(2) 0.0284(15) 0.0112(14) 0.0081(13) 0.0199(15)
C29 0.037(2) 0.032(3) 0.029(2) 0.010(2) 0.0000(18) 0.015(2)
C30 0.046(3) 0.047(4) 0.035(3) 0.018(2) 0.009(2) 0.023(3)
C31 0.035(3) 0.063(4) 0.051(3) 0.019(3) 0.008(2) 0.025(3)
C32 0.048(3) 0.034(3) 0.036(2) 0.012(2) -0.006(2) 0.014(2)
C33 0.058(3) 0.062(4) 0.054(3) 0.022(3) -0.003(3) 0.032(3)
C34 0.037(2) 0.044(3) 0.023(2) 0.011(2) 0.0003(18) 0.011(2)
C35 0.032(2) 0.032(3) 0.030(2) 0.005(2) 0.0030(17) 0.009(2)
C36 0.048(3) 0.043(3) 0.030(2) 0.015(2) 0.004(2) 0.018(2)
C37 0.046(3) 0.047(4) 0.031(2) 0.013(2) 0.012(2) 0.020(2)
C38 0.069(4) 0.080(5) 0.042(3) 0.031(3) 0.022(3) 0.036(4)
C39 0.073(4) 0.100(6) 0.056(3) 0.037(4) 0.039(3) 0.044(4)
C40 0.066(4) 0.086(5) 0.058(3) 0.025(3) 0.032(3) 0.043(4)
C41 0.053(3) 0.064(4) 0.043(3) 0.021(3) 0.017(2) 0.034(3)
C42 0.043(3) 0.042(3) 0.032(2) 0.007(2) 0.0069(19) 0.020(2)
N4 0.042(2) 0.033(3) 0.0332(19) 0.0039(17) 0.0006(16) 0.0129(19)
O7 0.0337(16) 0.036(2) 0.0330(15) 0.0142(14) 0.0068(12) 0.0150(14)
O8 0.062(2) 0.057(3) 0.0363(17) 0.0069(17) 0.0094(16) 0.034(2)
C43 0.039(2) 0.030(3) 0.027(2) 0.0110(19) 0.0017(18) 0.009(2)
C44 0.043(3) 0.047(4) 0.049(3) 0.021(2) 0.010(2) 0.025(3)
C45 0.043(3) 0.049(4) 0.048(3) 0.018(3) 0.012(2) 0.016(3)
C46 0.052(3) 0.037(3) 0.039(3) 0.015(2) 0.005(2) 0.013(2)
C47 0.058(3) 0.057(4) 0.065(4) 0.030(3) 0.018(3) 0.012(3)
C48 0.045(3) 0.040(3) 0.032(2) 0.011(2) -0.001(2) 0.015(2)
C49 0.041(2) 0.027(3) 0.034(2) 0.009(2) 0.0025(19) 0.015(2)
C50 0.046(3) 0.033(3) 0.034(2) 0.009(2) -0.005(2) 0.016(2)
C51 0.046(3) 0.035(3) 0.040(3) 0.002(2) 0.003(2) 0.015(2)
C52 0.059(3) 0.048(4) 0.055(3) 0.012(3) 0.005(3) 0.031(3)
C53 0.077(4) 0.080(5) 0.069(4) 0.023(4) 0.014(3) 0.054(4)
C54 0.090(5) 0.090(6) 0.100(5) 0.034(5) 0.037(4) 0.069(5)
C55 0.097(5) 0.092(6) 0.073(4) 0.039(4) 0.044(4) 0.067(5)
C56 0.066(3) 0.051(4) 0.045(3) 0.005(3) 0.011(3) 0.038(3)
O9 0.059(2) 0.039(2) 0.0421(18) 0.0042(16) -0.0021(15) 0.0190(18)
C57 0.081(4) 0.047(4) 0.068(4) 0.006(3) -0.001(3) 0.004(3)
C58 0.134(8) 0.116(8) 0.084(6) 0.000(5) 0.005(5) -0.015(6)
O10 0.0399(18) 0.051(2) 0.0385(17) 0.0151(16) 0.0065(14) 0.0245(16)
C59 0.072(4) 0.120(7) 0.060(4) 0.002(4) 0.005(3) 0.067(4)
C60 0.169(8) 0.134(8) 0.055(4) 0.007(5) 0.006(5) 0.108(7)
O11 0.0416(18) 0.061(3) 0.0458(18) 0.0198(17) 0.0172(15) 0.0270(18)
C61 0.078(5) 0.170(10) 0.126(7) 0.025(7) 0.066(5) 0.038(6)
O12 0.0429(18) 0.038(2) 0.0351(16) 0.0017(15) 0.0021(13) 0.0133(16)
C63 0.075(4) 0.050(4) 0.044(3) 0.004(3) 0.000(3) 0.020(3)
C64 0.065(3) 0.068(4) 0.033(3) -0.010(3) 0.004(2) 0.020(3)
O1E 0.174(5) 0.151(5) 0.154(5) 0.005(4) 0.033(4) 0.041(4)
C1E 0.101(8) 0.103(9) 0.056(5) 0.008(6) 0.037(5) 0.032(7)
C2E 0.092(8) 0.102(10) 0.159(12) 0.031(9) 0.062(8) 0.004(7)

loop_
_atom_type_symbol
_atom_type_description
_atom_type_scat_dispersion_real
_atom_type_scat_dispersion_imag
_atom_type_scat_source
C C 0.0181 0.0091 'International Tables Vol C Tables 4.2.6.8 and 6.1.1.4'
H H 0.0000 0.0000 'International Tables Vol C Tables 4.2.6.8 and 6.1.1.4'
N N 0.0311 0.0180 'International Tables Vol C Tables 4.2.6.8 and 6.1.1.4'
O O 0.0492 0.0322 'International Tables Vol C Tables 4.2.6.8 and 6.1.1.4'
Ni Ni -3.0029 0.5091 'International Tables Vol C Tables 4.2.6.8 and 6.1.1.4'

loop_
_geom_angle_atom_site_label_1
_geom_angle_atom_site_label_2
_geom_angle_atom_site_label_3
_geom_angle
O2 Ni1 N1 94.92(14)
O2 Ni1 O7 94.16(13)
N1 Ni1 O7 170.87(14)
O2 Ni1 O1 170.78(12)
N1 Ni1 O1 83.96(13)
O7 Ni1 O1 87.23(12)
O2 Ni1 O10 100.68(13)
N1 Ni1 O10 87.48(13)
O7 Ni1 O10 89.90(12)
O1 Ni1 O10 88.42(12)
O2 Ni1 O3 93.84(13)
N1 Ni1 O3 98.67(13)
O7 Ni1 O3 81.66(11)
O1 Ni1 O3 77.33(12)
O10 Ni1 O3 163.71(12)
O4 Ni2 N2 94.09(16)
O4 Ni2 O5 96.04(12)
N2 Ni2 O5 169.87(16)
O4 Ni2 O3 171.76(13)
N2 Ni2 O3 83.32(15)
O5 Ni2 O3 86.68(11)
O4 Ni2 O11 100.25(13)
N2 Ni2 O11 88.75(14)
O5 Ni2 O11 89.18(12)
O3 Ni2 O11 87.54(13)
O4 Ni2 O1 94.33(12)
N2 Ni2 O1 97.01(13)
O5 Ni2 O1 82.52(11)
O3 Ni2 O1 78.27(12)
O11 Ni2 O1 163.91(13)
O6 Ni3 N3 93.98(13)
O6 Ni3 O5 168.93(13)
N3 Ni3 O5 81.60(13)
O6 Ni3 O1 99.72(12)
N3 Ni3 O1 166.20(13)
O5 Ni3 O1 84.63(11)
O6 Ni3 O12 103.14(13)
N3 Ni3 O12 89.36(14)
O5 Ni3 O12 87.02(12)
O1 Ni3 O12 89.10(12)
O6 Ni3 O7 91.53(12)
N3 Ni3 O7 96.34(14)
O5 Ni3 O7 78.95(11)
O1 Ni3 O7 81.76(11)
O12 Ni3 O7 163.87(11)
O8 Ni4 N4 93.29(15)
O8 Ni4 O7 170.19(12)
N4 Ni4 O7 81.21(14)
O8 Ni4 O9 99.52(14)
N4 Ni4 O9 92.26(14)
O7 Ni4 O9 88.86(13)
O8 Ni4 O3 100.63(13)
N4 Ni4 O3 165.96(14)
O7 Ni4 O3 84.75(12)
O9 Ni4 O3 87.30(13)
O8 Ni4 O5 93.83(13)
N4 Ni4 O5 96.27(13)
O7 Ni4 O5 78.80(11)
O9 Ni4 O5 163.71(13)
O3 Ni4 O5 81.07(11)
C8 N1 C7 124.4(4)
C8 N1 Ni1 124.8(4)
C7 N1 Ni1 110.4(3)
C1 O1 Ni1 107.0(2)
C1 O1 Ni3 139.1(3)
Ni1 O1 Ni3 95.16(12)
C1 O1 Ni2 114.9(2)
Ni1 O1 Ni2 102.63(13)
Ni3 O1 Ni2 92.30(11)
C14 O2 Ni1 124.5(3)
O1 C1 C2 123.3(4)
O1 C1 C7 119.9(4)
C2 C1 C7 116.8(4)
C1 C2 C3 122.2(4)
C1 C2 H2 109(3)
C3 C2 H2 128(3)
C2 C3 C4 120.6(5)
C2 C3 H3 118(3)
C4 C3 H3 122(3)
C6 C4 C3 117.6(5)
C6 C4 C5 121.6(4)
C3 C4 C5 120.8(5)
C4 C5 H5A 109.5
C4 C5 H5B 109.5
H5A C5 H5B 109.5
C4 C5 H5C 109.5
H5A C5 H5C 109.5
H5B C5 H5C 109.5
C4 C6 C7 122.9(4)
C4 C6 H6 118(3)
C7 C6 H6 119(3)
C6 C7 C1 119.8(5)
C6 C7 N1 125.7(4)
C1 C7 N1 114.3(4)
N1 C8 C9 125.3(5)
N1 C8 H8 120(3)
C9 C8 H8 114(3)
C14 C9 C10 118.1(5)
C14 C9 C8 125.3(4)
C10 C9 C8 116.6(4)
C11 C10 C9 122.7(5)
C11 C10 H10 120(3)
C9 C10 H10 117(3)
C10 C11 C12 119.1(5)
C10 C11 H11 122(4)
C12 C11 H11 118(4)
C13 C12 C11 120.6(6)
C13 C12 H12 116(3)
C11 C12 H12 123(3)
C12 C13 C14 121.7(6)
C12 C13 H13 115(2)
C14 C13 H13 123(2)
O2 C14 C13 117.5(5)
O2 C14 C9 124.8(4)
C13 C14 C9 117.7(4)
C22 N2 C21 124.5(4)
C22 N2 Ni2 124.9(3)
C21 N2 Ni2 110.5(3)
C15 O3 Ni2 107.8(3)
C15 O3 Ni4 139.3(3)
Ni2 O3 Ni4 96.50(11)
C15 O3 Ni1 113.6(2)
Ni2 O3 Ni1 101.64(13)
Ni4 O3 Ni1 91.89(11)
C28 O4 Ni2 125.6(3)
O3 C15 C16 122.4(4)
O3 C15 C21 118.3(4)
C16 C15 C21 119.3(4)
C15 C16 C17 119.8(6)
C15 C16 H16 122(3)
C17 C16 H16 118(3)
C16 C17 C18 122.0(5)
C16 C17 H17 113(3)
C18 C17 H17 124(3)
C20 C18 C17 116.9(4)
C20 C18 C19 122.0(6)
C17 C18 C19 121.1(5)
C18 C19 H19A 109.5
C18 C19 H19B 109.5
H19A C19 H19B 109.5
C18 C19 H19C 109.5
H19A C19 H19C 109.5
H19B C19 H19C 109.5
C18 C20 C21 122.9(5)
C18 C20 H20 123(3)
C21 C20 H20 113(3)
C20 C21 C15 119.2(5)
C20 C21 N2 125.1(5)
C15 C21 N2 115.6(4)
N2 C22 C23 126.0(4)
N2 C22 H22 115(3)
C23 C22 H22 119(3)
C24 C23 C22 116.7(5)
C24 C23 C28 119.1(5)
C22 C23 C28 124.2(5)
C25 C24 C23 122.9(5)
C25 C24 H24 119(3)
C23 C24 H24 118(3)
C24 C25 C26 118.9(6)
C24 C25 H25 134(4)
C26 C25 H25 107(4)
C25 C26 C27 120.0(6)
C25 C26 H26 117(3)
C27 C26 H26 124(3)
C26 C27 C28 123.5(5)
C26 C27 H27 120(3)
C28 C27 H27 117(3)
O4 C28 C27 119.6(4)
O4 C28 C23 124.7(5)
C27 C28 C23 115.7(5)
C36 N3 C35 123.7(4)
C36 N3 Ni3 124.8(3)
C35 N3 Ni3 111.4(3)
C29 O5 Ni2 136.3(3)
C29 O5 Ni3 107.6(2)
Ni2 O5 Ni3 98.56(13)
C29 O5 Ni4 114.7(3)
Ni2 O5 Ni4 93.16(11)
Ni3 O5 Ni4 100.81(11)
C42 O6 Ni3 124.5(3)
C30 C29 O5 123.1(4)
C30 C29 C35 119.4(4)
O5 C29 C35 117.4(4)
C31 C30 C29 120.3(4)
C31 C30 H30 121(3)
C29 C30 H30 119(3)
C30 C31 C32 121.8(5)
C30 C31 H31 116(3)
C32 C31 H31 122(3)
C34 C32 C31 117.8(4)
C34 C32 C33 120.6(4)
C31 C32 C33 121.6(5)
C32 C33 H33A 109.5
C32 C33 H33B 109.5
H33A C33 H33B 109.5
C32 C33 H33C 109.5
H33A C33 H33C 109.5
H33B C33 H33C 109.5
C32 C34 C35 121.5(4)
C32 C34 H34 120(3)
C35 C34 H34 118(3)
C34 C35 N3 125.7(4)
C34 C35 C29 119.2(4)
N3 C35 C29 115.0(4)
N3 C36 C37 125.1(4)
N3 C36 H36 122(3)
C37 C36 H36 113(3)
C42 C37 C38 119.0(4)
C42 C37 C36 125.7(4)
C38 C37 C36 115.3(5)
C39 C38 C37 121.7(6)
C39 C38 H38 119(3)
C37 C38 H38 119(3)
C38 C39 C40 118.8(5)
C38 C39 H39 119(3)
C40 C39 H39 122(3)
C41 C40 C39 120.8(5)
C41 C40 H40 117(3)
C39 C40 H40 121(3)
C40 C41 C42 122.7(5)
C40 C41 H41 118(4)
C42 C41 H41 119(4)
O6 C42 C41 118.2(4)
O6 C42 C37 124.7(4)
C41 C42 C37 117.1(4)
C50 N4 C49 124.0(4)
C50 N4 Ni4 125.3(3)
C49 N4 Ni4 110.7(3)
C43 O7 Ni1 134.4(3)
C43 O7 Ni4 107.7(3)
Ni1 O7 Ni4 99.55(12)
C43 O7 Ni3 115.9(2)
Ni1 O7 Ni3 92.72(13)
Ni4 O7 Ni3 101.42(12)
C56 O8 Ni4 123.8(3)
O7 C43 C44 123.0(4)
O7 C43 C49 118.2(4)
C44 C43 C49 118.8(4)
C45 C44 C43 120.4(5)
C45 C44 H44 119.8
C43 C44 H44 119.8
C44 C45 C46 121.5(5)
C44 C45 H45 118(3)
C46 C45 H45 120(3)
C45 C46 C48 118.2(5)
C45 C46 C47 120.3(5)
C48 C46 C47 121.5(5)
C46 C47 H47A 109.5
C46 C47 H47B 109.5
H47A C47 H47B 109.5
C46 C47 H47C 109.5
H47A C47 H47C 109.5
H47B C47 H47C 109.5
C49 C48 C46 120.2(5)
C49 C48 H48 117(3)
C46 C48 H48 122(3)
C48 C49 C43 120.7(4)
C48 C49 N4 125.1(4)
C43 C49 N4 114.2(4)
N4 C50 C51 124.4(4)
N4 C50 H50 115(2)
C51 C50 H50 120(2)
C56 C51 C52 118.5(5)
C56 C51 C50 125.8(5)
C52 C51 C50 115.7(5)
C53 C52 C51 122.8(6)
C53 C52 H52 123(3)
C51 C52 H52 114(3)
C52 C53 C54 118.8(6)
C52 C53 H53 119(3)
C54 C53 H53 122(3)
C55 C54 C53 120.6(6)
C55 C54 H54 117(5)
C53 C54 H54 122(5)
C54 C55 C56 122.3(6)
C54 C55 H55 117(5)
C56 C55 H55 120(5)
O8 C56 C55 118.2(5)
O8 C56 C51 124.8(4)
C55 C56 C51 117.0(5)
C57 O9 Ni4 132.6(3)
C57 O9 H9O 109.5
Ni4 O9 H9O 110.6
O9 C57 C58 115.3(6)
O9 C57 H57A 108.4
C58 C57 H57A 108.4
O9 C57 H57B 108.4
C58 C57 H57B 108.4
H57A C57 H57B 107.5
C57 C58 H58A 109.5
C57 C58 H58B 109.5
H58A C58 H58B 109.5
C57 C58 H58C 109.5
H58A C58 H58C 109.5
H58B C58 H58C 109.5
C59 O10 Ni1 133.3(3)
C59 O10 H10O 109.5
Ni1 O10 H10O 116.2
C60 C59 O10 118.3(7)
C60 C59 H59A 107.7
O10 C59 H59A 107.7
C60 C59 H59B 107.7
O10 C59 H59B 107.7
H59A C59 H59B 107.1
C59 C60 H60A 109.5
C59 C60 H60B 109.5
H60A C60 H60B 109.5
C59 C60 H60C 109.5
H60A C60 H60C 109.5
H60B C60 H60C 109.5
C61 O11 Ni2 131.0(5)
C61 O11 H11O 109.5
Ni2 O11 H11O 116.8
O11 C61 C62 114.7(10)
O11 C61 C62B 129.6(13)
C62 C61 C62B 38.9(12)
O11 C61 C62A 130.6(17)
C62 C61 C62A 66.8(16)
C62B C61 C62A 84(2)
C62B C62 C61 70.7(7)
C62B C62 C62A 96(2)
C61 C62 C62A 56.7(8)
C61 C62A C62 56.5(8)
C61 C62A C62B 47.8(10)
C62 C62A C62B 29.5(10)
C62 C62B C61 70.4(7)
C62 C62B C62A 54.5(17)
C61 C62B C62A 47.8(10)
C63 O12 Ni3 135.1(3)
C63 O12 H12O 109.5
Ni3 O12 H12O 115.4
O12 C63 C64 111.1(5)
O12 C63 H63A 109.4
C64 C63 H63A 109.4
O12 C63 H63B 109.4
C64 C63 H63B 109.4
H63A C63 H63B 108.0
C63 C64 H64A 109.5
C63 C64 H64B 109.5
H64A C64 H64B 109.5
C63 C64 H64C 109.5
H64A C64 H64C 109.5
H64B C64 H64C 109.5
O1E C1E C2E 114.9(11)

loop_
_geom_bond_atom_site_label_1
_geom_bond_atom_site_label_2
_geom_bond_distance
Ni1 O2 1.956(3)
Ni1 N1 1.968(4)
Ni1 O7 2.029(3)
Ni1 O1 2.057(3)
Ni1 O10 2.101(3)
Ni1 O3 2.239(3)
Ni2 O4 1.969(3)
Ni2 N2 1.971(4)
Ni2 O5 2.036(3)
Ni2 O3 2.050(3)
Ni2 O11 2.114(3)
Ni2 O1 2.204(3)
Ni3 O6 1.968(3)
Ni3 N3 1.987(4)
Ni3 O5 2.059(3)
Ni3 O1 2.099(3)
Ni3 O12 2.103(3)
Ni3 O7 2.206(3)
Ni4 O8 1.975(3)
Ni4 N4 1.993(4)
Ni4 O7 2.052(3)
Ni4 O9 2.073(3)
Ni4 O3 2.095(3)
Ni4 O5 2.218(3)
N1 C8 1.293(5)
N1 C7 1.426(6)
O1 C1 1.359(5)
O2 C14 1.322(5)
C1 C2 1.389(6)
C1 C7 1.425(6)
C2 C3 1.396(7)
C2 H2 1.00(4)
C3 C4 1.399(6)
C3 H3 1.01(4)
C4 C6 1.371(7)
C4 C5 1.507(7)
C5 H5A 0.9800
C5 H5B 0.9800
C5 H5C 0.9800
C6 C7 1.393(7)
C6 H6 0.85(5)
C8 C9 1.432(7)
C8 H8 0.94(4)
C9 C14 1.424(7)
C9 C10 1.424(6)
C10 C11 1.359(7)
C10 H10 0.98(5)
C11 C12 1.385(8)
C11 H11 0.86(6)
C12 C13 1.384(7)
C12 H12 0.98(6)
C13 C14 1.411(7)
C13 H13 1.08(5)
N2 C22 1.289(6)
N2 C21 1.421(6)
O3 C15 1.377(5)
O4 C28 1.302(6)
C15 C16 1.380(7)
C15 C21 1.404(7)
C16 C17 1.392(7)
C16 H16 1.07(6)
C17 C18 1.408(8)
C17 H17 0.92(4)
C18 C20 1.361(7)
C18 C19 1.516(6)
C19 H19A 0.9800
C19 H19B 0.9800
C19 H19C 0.9800
C20 C21 1.398(6)
C20 H20 0.86(5)
C22 C23 1.438(7)
C22 H22 1.03(5)
C23 C24 1.406(7)
C23 C28 1.441(6)
C24 C25 1.366(8)
C24 H24 0.97(5)
C25 C26 1.381(8)
C25 H25 0.93(6)
C26 C27 1.387(8)
C26 H26 0.96(5)
C27 C28 1.404(7)
C27 H27 0.85(5)
N3 C36 1.306(6)
N3 C35 1.405(5)
O5 C29 1.383(5)
O6 C42 1.326(5)
C29 C30 1.380(6)
C29 C35 1.407(6)
C30 C31 1.376(7)
C30 H30 0.84(5)
C31 C32 1.399(7)
C31 H31 0.89(5)
C32 C34 1.381(6)
C32 C33 1.517(6)
C33 H33A 0.9800
C33 H33B 0.9800
C33 H33C 0.9800
C34 C35 1.402(6)
C34 H34 0.90(5)
C36 C37 1.428(6)
C36 H36 1.03(5)
C37 C42 1.418(6)
C37 C38 1.426(7)
C38 C39 1.379(8)
C38 H38 0.91(6)
C39 C40 1.386(8)
C39 H39 1.06(6)
C40 C41 1.368(7)
C40 H40 1.18(6)
C41 C42 1.409(7)
C41 H41 0.83(6)
N4 C50 1.296(6)
N4 C49 1.421(5)
O7 C43 1.365(5)
O8 C56 1.333(6)
C43 C44 1.384(6)
C43 C49 1.398(6)
C44 C45 1.376(7)
C44 H44 0.9500
C45 C46 1.392(7)
C45 H45 1.04(4)
C46 C48 1.399(7)
C46 C47 1.513(7)
C47 H47A 0.9800
C47 H47B 0.9800
C47 H47C 0.9800
C48 C49 1.387(6)
C48 H48 0.98(5)
C50 C51 1.433(6)
C50 H50 1.05(4)
C51 C56 1.416(7)
C51 C52 1.417(7)
C52 C53 1.356(8)
C52 H52 0.99(5)
C53 C54 1.383(9)
C53 H53 0.95(6)
C54 C55 1.369(9)
C54 H54 1.00(7)
C55 C56 1.412(8)
C55 H55 0.88(7)
O9 C57 1.438(7)
O9 H9O 0.8400
C57 C58 1.476(10)
C57 H57A 0.9900
C57 H57B 0.9900
C58 H58A 0.9800
C58 H58B 0.9800
C58 H58C 0.9800
O10 C59 1.406(6)
O10 H10O 0.8400
C59 C60 1.387(9)
C59 H59A 0.9900
C59 H59B 0.9900
C60 H60A 0.9800
C60 H60B 0.9800
C60 H60C 0.9800
O11 C61 1.396(7)
O11 H11O 0.8400
C61 C62 1.422(5)
C61 C62B 1.424(5)
C61 C62A 1.425(5)
C62 C62B 0.95(3)
C62 C62A 1.57(3)
C62A C62B 1.91(4)
O12 C63 1.418(6)
O12 H12O 0.8400
C63 C64 1.488(7)
C63 H63A 0.9900
C63 H63B 0.9900
C64 H64A 0.9800
C64 H64B 0.9800
C64 H64C 0.9800
O1E C1E 1.335(13)
C1E C2E 1.430(14)
